data_4132652
loop_
_publ_author_name
'Chen, Jiawei'
'Yassin, Nadine'
'Gunasekara, Thilina'
'Norton, Jack R.'
'Rauch, Michael'

_publ_section_title
;
 Insertion of Isonitriles into the M-C Bonds of Group 4 Dialkyl Complexes.
;
_journal_issue 28
_journal_name_full 'Journal of the American Chemical Society'
_journal_page_first 8980
_journal_page_last 8989
_journal_paper_doi 10.1021/jacs.8b05377
_journal_volume 140
_journal_year 2018
_chemical_formula_sum 'C39 H55 N3 Si Zr'
_chemical_formula_weight 685.17
_space_group_crystal_system triclinic
_space_group_IT_number 2
_space_group_name_Hall '-P 1'
_space_group_name_H-M_alt 'P -1'
_atom_sites_solution_hydrogens geom
_audit_creation_method SHELXL-2014/7
_cell_angle_alpha 84.8197(17)
_cell_angle_beta 77.1803(17)
_cell_angle_gamma 89.5273(17)
_cell_formula_units_Z 4
_cell_length_a 13.7071(16)
_cell_length_b 14.6675(17)
_cell_length_c 18.238(2)
_cell_measurement_reflns_used 9819
_cell_measurement_temperature 130(2)
_cell_measurement_theta_max 30.75
_cell_measurement_theta_min 2.45
_cell_volume 3560.5(7)
_computing_cell_refinement 'Bruker SAINT'
_computing_data_collection 'Bruker APEX2'
_computing_data_reduction 'Bruker SAINT'
_computing_molecular_graphics 'Bruker SHELXTL'
_computing_publication_material 'Bruker SHELXTL'
_computing_structure_refinement 'SHELXL-2014/7 (Sheldrick, 2014)'
_computing_structure_solution 'SHELXS-97 (Sheldrick 2008)'
_diffrn_ambient_temperature 130(2)
_diffrn_measured_fraction_theta_full 1.000
_diffrn_measured_fraction_theta_max 0.965
_diffrn_measurement_device_type 'Bruker APEX-II CCD'
_diffrn_measurement_method '\f and \w scans'
_diffrn_radiation_type MoK\a
_diffrn_radiation_wavelength 0.71073
_diffrn_reflns_av_R_equivalents 0.0349
_diffrn_reflns_av_unetI/netI 0.0422
_diffrn_reflns_Laue_measured_fraction_full 1.000
_diffrn_reflns_Laue_measured_fraction_max 0.965
_diffrn_reflns_limit_h_max 19
_diffrn_reflns_limit_h_min -19
_diffrn_reflns_limit_k_max 21
_diffrn_reflns_limit_k_min -21
_diffrn_reflns_limit_l_max 26
_diffrn_reflns_limit_l_min -26
_diffrn_reflns_number 57907
_diffrn_reflns_point_group_measured_fraction_full 1.000
_diffrn_reflns_point_group_measured_fraction_max 0.965
_diffrn_reflns_theta_full 25.000
_diffrn_reflns_theta_max 30.754
_diffrn_reflns_theta_min 1.150
_exptl_absorpt_coefficient_mu 0.373
_exptl_absorpt_correction_T_max 0.7461
_exptl_absorpt_correction_T_min 0.6597
_exptl_absorpt_correction_type empirical
_exptl_absorpt_process_details sadabs
_exptl_crystal_colour yellow
_exptl_crystal_density_diffrn 1.278
_exptl_crystal_description block
_exptl_crystal_F_000 1456
_exptl_crystal_size_max 0.310
_exptl_crystal_size_mid 0.160
_exptl_crystal_size_min 0.080
_refine_diff_density_max 2.915
_refine_diff_density_min -1.502
_refine_diff_density_rms 0.118
_refine_ls_extinction_method none
_refine_ls_goodness_of_fit_ref 1.134
_refine_ls_hydrogen_treatment constr
_refine_ls_matrix_type full
_refine_ls_number_parameters 824
_refine_ls_number_reflns 21753
_refine_ls_number_restraints 0
_refine_ls_restrained_S_all 1.134
_refine_ls_R_factor_all 0.0793
_refine_ls_R_factor_gt 0.0652
_refine_ls_shift/su_max 0.001
_refine_ls_shift/su_mean 0.000
_refine_ls_structure_factor_coef Fsqd
_refine_ls_weighting_details 'w=1/[\s^2^(Fo^2^)+(0.0701P)^2^+17.0358P] where P=(Fo^2^+2Fc^2^)/3'
_refine_ls_weighting_scheme calc
_refine_ls_wR_factor_gt 0.1796
_refine_ls_wR_factor_ref 0.1928
_reflns_Friedel_coverage 0.000
_reflns_number_gt 18048
_reflns_number_total 21753
_reflns_threshold_expression 'I > 2\s(I)'
_cod_data_source_file ja8b05377_si_001.cif
_cod_data_source_block zrs10
_cod_original_cell_volume 3560.4(7)
_cod_database_code 4132652
_shelx_shelxl_version_number 2014/7
_shelx_space_group_comment
; 
The symmetry employed for this shelxl refinement is uniquely defined 
by the following loop, which should always be used as a source of 
symmetry information in preference to the above space-group names. 
They are only intended as comments. 
;
_shelx_estimated_absorpt_t_min 0.893
_shelx_estimated_absorpt_t_max 0.971

loop_
_space_group_symop_operation_xyz
'x, y, z'
'-x, -y, -z'

loop_
_atom_site_label
_atom_site_type_symbol
_atom_site_fract_x
_atom_site_fract_y
_atom_site_fract_z
_atom_site_U_iso_or_equiv
_atom_site_adp_type
_atom_site_occupancy
_atom_site_site_symmetry_order
_atom_site_calc_flag
_atom_site_refinement_flags_posn
_atom_site_refinement_flags_adp
Zr1 Zr 0.93982(2) 0.73804(2) 0.20092(2) 0.00991(7) Uani 1 1 d . .
Zr2 Zr 0.44344(2) 0.23684(2) 0.19699(2) 0.01051(8) Uani 1 1 d . .
Si1 Si 1.03367(8) 0.73136(7) 0.03277(6) 0.01438(19) Uani 1 1 d . .
Si2 Si 0.44559(8) 0.23253(8) 0.02967(6) 0.01559(19) Uani 1 1 d . .
N1 N 1.0760(2) 0.7393(2) 0.11502(18) 0.0145(6) Uani 1 1 d . .
N2 N 0.9144(2) 0.6289(2) 0.28544(17) 0.0138(6) Uani 1 1 d . .
N3 N 0.9227(2) 0.8210(2) 0.28917(18) 0.0143(6) Uani 1 1 d . .
N21 N 0.3558(2) 0.2398(2) 0.11263(18) 0.0163(6) Uani 1 1 d . .
N22 N 0.4112(2) 0.3207(2) 0.28492(18) 0.0156(6) Uani 1 1 d . .
N23 N 0.4193(2) 0.1283(2) 0.28150(18) 0.0145(6) Uani 1 1 d . .
C1 C 1.0513(3) 0.8052(3) 0.3675(2) 0.0187(7) Uani 1 1 d . .
H1A H 1.0123 0.8380 0.4093 0.022 Uiso 1 1 calc R U
H1B H 1.0917 0.8516 0.3305 0.022 Uiso 1 1 calc R U
C2 C 1.1223(3) 0.7417(3) 0.3990(2) 0.0204(8) Uani 1 1 d . .
C3 C 1.1171(3) 0.6514(3) 0.3979(2) 0.0198(7) Uani 1 1 d . .
C4 C 1.0418(3) 0.6062(3) 0.3642(2) 0.0191(7) Uani 1 1 d . .
H4A H 0.9989 0.5654 0.4046 0.023 Uiso 1 1 calc R U
H4B H 1.0783 0.5670 0.3259 0.023 Uiso 1 1 calc R U
C5 C 0.9748(3) 0.6683(3) 0.3276(2) 0.0149(6) Uani 1 1 d . .
C6 C 0.9789(3) 0.7621(3) 0.3295(2) 0.0148(6) Uani 1 1 d . .
C7 C 1.1963(3) 0.7915(4) 0.4319(3) 0.0298(10) Uani 1 1 d . .
H7A H 1.2385 0.7469 0.4532 0.045 Uiso 1 1 calc R U
H7B H 1.1600 0.8276 0.4718 0.045 Uiso 1 1 calc R U
H7C H 1.2384 0.8323 0.3921 0.045 Uiso 1 1 calc R U
C8 C 1.1817(4) 0.5836(4) 0.4313(3) 0.0301(10) Uani 1 1 d . .
H8A H 1.2315 0.6165 0.4504 0.045 Uiso 1 1 calc R U
H8B H 1.2159 0.5452 0.3924 0.045 Uiso 1 1 calc R U
H8C H 1.1399 0.5449 0.4729 0.045 Uiso 1 1 calc R U
C21 C 0.2477(3) 0.1097(3) 0.3641(2) 0.0201(7) Uani 1 1 d . .
H21W H 0.2319 0.0701 0.3269 0.024 Uiso 1 1 calc R U
H21X H 0.2681 0.0690 0.4043 0.024 Uiso 1 1 calc R U
C22 C 0.1536(3) 0.1573(3) 0.3988(2) 0.0187(7) Uani 1 1 d . .
C23 C 0.1490(3) 0.2480(3) 0.3992(2) 0.0196(7) Uani 1 1 d . .
C24 C 0.2387(3) 0.3095(3) 0.3668(2) 0.0192(7) Uani 1 1 d . .
H24W H 0.2550 0.3413 0.4084 0.023 Uiso 1 1 calc R U
H24X H 0.2198 0.3569 0.3305 0.023 Uiso 1 1 calc R U
C25 C 0.3321(3) 0.2634(3) 0.3274(2) 0.0154(6) Uani 1 1 d . .
C26 C 0.3358(3) 0.1697(3) 0.3251(2) 0.0141(6) Uani 1 1 d . .
C27 C 0.0687(3) 0.0913(3) 0.4334(3) 0.0266(9) Uani 1 1 d . .
H27A H 0.0094 0.1255 0.4556 0.040 Uiso 1 1 calc R U
H27B H 0.0879 0.0497 0.4728 0.040 Uiso 1 1 calc R U
H27C H 0.0535 0.0557 0.3942 0.040 Uiso 1 1 calc R U
C28 C 0.0577(3) 0.3015(4) 0.4319(3) 0.0290(9) Uani 1 1 d . .
H28A H -0.0002 0.2599 0.4479 0.044 Uiso 1 1 calc R U
H28B H 0.0449 0.3484 0.3935 0.044 Uiso 1 1 calc R U
H28C H 0.0691 0.3309 0.4755 0.044 Uiso 1 1 calc R U
C111 C 0.8338(3) 0.6736(2) 0.1226(2) 0.0140(6) Uani 1 1 d . .
C112 C 0.8325(3) 0.5734(3) 0.1106(2) 0.0208(7) Uani 1 1 d . .
H11A H 0.7784 0.5610 0.0856 0.031 Uiso 1 1 calc R U
H11B H 0.8218 0.5369 0.1595 0.031 Uiso 1 1 calc R U
H11C H 0.8967 0.5572 0.0789 0.031 Uiso 1 1 calc R U
C113 C 0.7632(3) 0.7132(3) 0.1796(2) 0.0151(6) Uani 1 1 d . .
C114 C 0.6788(3) 0.6640(3) 0.2351(2) 0.0233(8) Uani 1 1 d . .
H11D H 0.6215 0.6587 0.2116 0.035 Uiso 1 1 calc R U
H11E H 0.6592 0.6983 0.2796 0.035 Uiso 1 1 calc R U
H11F H 0.7004 0.6026 0.2503 0.035 Uiso 1 1 calc R U
C115 C 0.7803(3) 0.8100(3) 0.1707(2) 0.0156(7) Uani 1 1 d . .
C116 C 0.7163(3) 0.8781(3) 0.2159(3) 0.0246(8) Uani 1 1 d . .
H11G H 0.6558 0.8895 0.1963 0.037 Uiso 1 1 calc R U
H11H H 0.7539 0.9355 0.2118 0.037 Uiso 1 1 calc R U
H11I H 0.6974 0.8536 0.2689 0.037 Uiso 1 1 calc R U
C117 C 0.8613(3) 0.8293(2) 0.1085(2) 0.0141(6) Uani 1 1 d . .
C118 C 0.8998(3) 0.9242(3) 0.0776(2) 0.0208(7) Uani 1 1 d . .
H11J H 0.8816 0.9401 0.0290 0.031 Uiso 1 1 calc R U
H11K H 0.9728 0.9261 0.0704 0.031 Uiso 1 1 calc R U
H11L H 0.8701 0.9683 0.1133 0.031 Uiso 1 1 calc R U
C119 C 0.8980(3) 0.7447(2) 0.07811(19) 0.0126(6) Uani 1 1 d . .
C121 C 1.0805(4) 0.8190(3) -0.0490(2) 0.0276(9) Uani 1 1 d . .
H12A H 1.1510 0.8075 -0.0711 0.041 Uiso 1 1 calc R U
H12B H 1.0740 0.8803 -0.0313 0.041 Uiso 1 1 calc R U
H12C H 1.0409 0.8147 -0.0872 0.041 Uiso 1 1 calc R U
C122 C 1.0597(3) 0.6211(3) -0.0126(3) 0.0248(8) Uani 1 1 d . .
H12D H 1.1262 0.6246 -0.0465 0.037 Uiso 1 1 calc R U
H12E H 1.0092 0.6109 -0.0416 0.037 Uiso 1 1 calc R U
H12F H 1.0574 0.5703 0.0266 0.037 Uiso 1 1 calc R U
C131 C 1.1839(3) 0.7429(3) 0.1164(2) 0.0224(8) Uani 1 1 d . .
C132 C 1.2295(4) 0.8359(4) 0.0802(3) 0.0372(12) Uani 1 1 d . .
H13A H 1.1941 0.8849 0.1081 0.056 Uiso 1 1 calc R U
H13B H 1.2231 0.8443 0.0276 0.056 Uiso 1 1 calc R U
H13C H 1.3004 0.8379 0.0819 0.056 Uiso 1 1 calc R U
C133 C 1.1961(3) 0.7312(4) 0.1981(2) 0.0292(10) Uani 1 1 d . .
H13D H 1.1628 0.7815 0.2254 0.044 Uiso 1 1 calc R U
H13E H 1.2674 0.7318 0.1987 0.044 Uiso 1 1 calc R U
H13F H 1.1659 0.6728 0.2226 0.044 Uiso 1 1 calc R U
C134 C 1.2412(3) 0.6660(4) 0.0740(3) 0.0332(11) Uani 1 1 d . .
H13G H 1.2112 0.6067 0.0963 0.050 Uiso 1 1 calc R U
H13H H 1.3113 0.6677 0.0778 0.050 Uiso 1 1 calc R U
H13I H 1.2375 0.6745 0.0207 0.050 Uiso 1 1 calc R U
C141 C 0.8867(3) 0.5345(3) 0.3033(2) 0.0184(7) Uani 1 1 d . .
C142 C 0.9380(4) 0.4671(3) 0.2596(3) 0.0260(9) Uani 1 1 d . .
C143 C 1.0293(3) 0.4830(4) 0.1969(3) 0.0339(11) Uani 1 1 d . .
H14A H 1.0367 0.4319 0.1650 0.051 Uiso 1 1 calc R U
H14B H 1.0885 0.4871 0.2182 0.051 Uiso 1 1 calc R U
H14C H 1.0222 0.5401 0.1664 0.051 Uiso 1 1 calc R U
C144 C 0.9067(5) 0.3758(3) 0.2762(3) 0.0379(13) Uani 1 1 d . .
H14D H 0.9402 0.3306 0.2460 0.046 Uiso 1 1 calc R U
C145 C 0.8277(5) 0.3503(4) 0.3358(4) 0.0447(15) Uani 1 1 d . .
H14E H 0.8075 0.2879 0.3469 0.054 Uiso 1 1 calc R U
C146 C 0.7782(5) 0.4161(4) 0.3792(3) 0.0387(13) Uani 1 1 d . .
H14F H 0.7233 0.3984 0.4198 0.046 Uiso 1 1 calc R U
C147 C 0.8076(3) 0.5087(3) 0.3646(2) 0.0243(9) Uani 1 1 d . .
C148 C 0.7554(4) 0.5783(4) 0.4150(3) 0.0303(10) Uani 1 1 d . .
H14G H 0.8042 0.6084 0.4371 0.045 Uiso 1 1 calc R U
H14H H 0.7038 0.5476 0.4555 0.045 Uiso 1 1 calc R U
H14I H 0.7242 0.6241 0.3853 0.045 Uiso 1 1 calc R U
C161 C 0.8913(3) 0.9064(3) 0.3175(2) 0.0201(7) Uani 1 1 d . .
C162 C 0.8125(3) 0.9068(3) 0.3824(3) 0.0257(9) Uani 1 1 d . .
C163 C 0.7644(4) 0.8192(4) 0.4221(3) 0.0298(10) Uani 1 1 d . .
H16A H 0.7098 0.8330 0.4642 0.045 Uiso 1 1 calc R U
H16B H 0.8142 0.7817 0.4415 0.045 Uiso 1 1 calc R U
H16C H 0.7376 0.7858 0.3866 0.045 Uiso 1 1 calc R U
C164 C 0.7794(4) 0.9894(4) 0.4091(3) 0.0392(13) Uani 1 1 d . .
H16D H 0.7277 0.9898 0.4534 0.047 Uiso 1 1 calc R U
C165 C 0.8205(5) 1.0722(4) 0.3722(3) 0.0413(14) Uani 1 1 d . .
H16E H 0.7955 1.1285 0.3902 0.050 Uiso 1 1 calc R U
C166 C 0.8974(5) 1.0715(3) 0.3097(3) 0.0372(12) Uani 1 1 d . .
H16F H 0.9254 1.1281 0.2847 0.045 Uiso 1 1 calc R U
C167 C 0.9361(4) 0.9887(3) 0.2815(3) 0.0261(9) Uani 1 1 d . .
C168 C 1.0256(4) 0.9915(4) 0.2160(3) 0.0351(11) Uani 1 1 d . .
H16G H 1.0279 0.9347 0.1912 0.053 Uiso 1 1 calc R U
H16H H 1.0869 0.9978 0.2345 0.053 Uiso 1 1 calc R U
H16I H 1.0202 1.0438 0.1798 0.053 Uiso 1 1 calc R U
C211 C 0.5761(3) 0.3267(3) 0.1041(2) 0.0152(6) Uani 1 1 d . .
C212 C 0.5561(3) 0.4227(3) 0.0744(2) 0.0217(8) Uani 1 1 d . .
H21C H 0.5590 0.4650 0.1125 0.032 Uiso 1 1 calc R U
H21D H 0.4895 0.4249 0.0629 0.032 Uiso 1 1 calc R U
H21E H 0.6067 0.4408 0.0283 0.032 Uiso 1 1 calc R U
C213 C 0.6223(3) 0.3055(3) 0.1654(2) 0.0163(7) Uani 1 1 d . .
C214 C 0.6616(3) 0.3723(3) 0.2099(3) 0.0240(8) Uani 1 1 d . .
H21R H 0.7332 0.3834 0.1886 0.036 Uiso 1 1 calc R U
H21S H 0.6519 0.3469 0.2626 0.036 Uiso 1 1 calc R U
H21T H 0.6256 0.4300 0.2075 0.036 Uiso 1 1 calc R U
C215 C 0.6329(3) 0.2090(3) 0.1741(2) 0.0156(7) Uani 1 1 d . .
C216 C 0.6863(3) 0.1569(3) 0.2280(2) 0.0245(8) Uani 1 1 d . .
H21G H 0.7555 0.1459 0.2020 0.037 Uiso 1 1 calc R U
H21H H 0.6520 0.0982 0.2463 0.037 Uiso 1 1 calc R U
H21I H 0.6864 0.1927 0.2709 0.037 Uiso 1 1 calc R U
C217 C 0.5942(3) 0.1707(3) 0.1174(2) 0.0158(7) Uani 1 1 d . .
C218 C 0.6011(3) 0.0709(3) 0.1049(2) 0.0221(8) Uani 1 1 d . .
H21J H 0.6706 0.0561 0.0825 0.033 Uiso 1 1 calc R U
H21K H 0.5583 0.0572 0.0707 0.033 Uiso 1 1 calc R U
H21L H 0.5789 0.0342 0.1533 0.033 Uiso 1 1 calc R U
C219 C 0.5558(3) 0.2434(3) 0.0737(2) 0.0135(6) Uani 1 1 d . .
C221 C 0.4463(4) 0.1231(3) -0.0166(3) 0.0274(9) Uani 1 1 d . .
H22A H 0.3982 0.1272 -0.0493 0.041 Uiso 1 1 calc R U
H22B H 0.4277 0.0718 0.0222 0.041 Uiso 1 1 calc R U
H22C H 0.5135 0.1133 -0.0470 0.041 Uiso 1 1 calc R U
C222 C 0.4446(4) 0.3220(4) -0.0509(3) 0.0315(10) Uani 1 1 d . .
H22D H 0.3868 0.3114 -0.0726 0.047 Uiso 1 1 calc R U
H22E H 0.5063 0.3182 -0.0897 0.047 Uiso 1 1 calc R U
H22F H 0.4401 0.3829 -0.0323 0.047 Uiso 1 1 calc R U
C231 C 0.2465(3) 0.2415(4) 0.1156(2) 0.0244(9) Uani 1 1 d . .
C232 C 0.2149(4) 0.1633(5) 0.0754(3) 0.0378(12) Uani 1 1 d . .
H23A H 0.2397 0.1053 0.0948 0.057 Uiso 1 1 calc R U
H23B H 0.2429 0.1741 0.0210 0.057 Uiso 1 1 calc R U
H23C H 0.1417 0.1606 0.0847 0.057 Uiso 1 1 calc R U
C233 C 0.2186(4) 0.3327(5) 0.0784(3) 0.0421(14) Uani 1 1 d . .
H23D H 0.2396 0.3832 0.1034 0.063 Uiso 1 1 calc R U
H23E H 0.1460 0.3347 0.0831 0.063 Uiso 1 1 calc R U
H23F H 0.2524 0.3388 0.0248 0.063 Uiso 1 1 calc R U
C234 C 0.1888(3) 0.2317(4) 0.1978(3) 0.0329(11) Uani 1 1 d . .
H23G H 0.2089 0.1754 0.2235 0.049 Uiso 1 1 calc R U
H23H H 0.1168 0.2289 0.1997 0.049 Uiso 1 1 calc R U
H23I H 0.2035 0.2845 0.2230 0.049 Uiso 1 1 calc R U
C241 C 0.4253(3) 0.4075(3) 0.3099(3) 0.0258(9) Uani 1 1 d . .
C242 C 0.3987(4) 0.4879(3) 0.2714(3) 0.0373(13) Uani 1 1 d . .
C243 C 0.3465(4) 0.4935(4) 0.2076(3) 0.0377(12) Uani 1 1 d . .
H24C H 0.3606 0.4386 0.1804 0.057 Uiso 1 1 calc R U
H24D H 0.3705 0.5478 0.1731 0.057 Uiso 1 1 calc R U
H24E H 0.2743 0.4979 0.2274 0.057 Uiso 1 1 calc R U
C244 C 0.4204(5) 0.5720(4) 0.2981(5) 0.066(3) Uani 1 1 d . .
H24R H 0.4038 0.6275 0.2729 0.079 Uiso 1 1 calc R U
C245 C 0.4636(6) 0.5768(5) 0.3580(5) 0.075(3) Uani 1 1 d . .
H24S H 0.4769 0.6344 0.3740 0.090 Uiso 1 1 calc R U
C246 C 0.4871(5) 0.4984(6) 0.3939(4) 0.066(3) Uani 1 1 d . .
H24T H 0.5176 0.5021 0.4356 0.080 Uiso 1 1 calc R U
C247 C 0.4688(4) 0.4115(4) 0.3732(3) 0.0373(13) Uani 1 1 d . .
C248 C 0.4950(5) 0.3260(5) 0.4151(3) 0.0504(17) Uani 1 1 d . .
H24G H 0.5261 0.3420 0.4558 0.076 Uiso 1 1 calc R U
H24H H 0.5419 0.2904 0.3804 0.076 Uiso 1 1 calc R U
H24I H 0.4341 0.2896 0.4367 0.076 Uiso 1 1 calc R U
C261 C 0.4367(3) 0.0338(3) 0.3005(2) 0.0213(8) Uani 1 1 d . .
C262 C 0.4823(4) 0.0103(4) 0.3611(3) 0.0332(11) Uani 1 1 d . .
C263 C 0.5077(4) 0.0828(5) 0.4067(3) 0.0434(15) Uani 1 1 d . .
H26A H 0.5518 0.0573 0.4388 0.065 Uiso 1 1 calc R U
H26B H 0.4462 0.1045 0.4385 0.065 Uiso 1 1 calc R U
H26C H 0.5419 0.1340 0.3728 0.065 Uiso 1 1 calc R U
C264 C 0.5011(5) -0.0819(5) 0.3797(4) 0.054(2) Uani 1 1 d . .
H26D H 0.5311 -0.0986 0.4211 0.065 Uiso 1 1 calc R U
C265 C 0.4759(5) -0.1492(4) 0.3378(5) 0.068(3) Uani 1 1 d . .
H26E H 0.4898 -0.2115 0.3501 0.082 Uiso 1 1 calc R U
C266 C 0.4312(5) -0.1261(4) 0.2790(5) 0.054(2) Uani 1 1 d . .
H26F H 0.4145 -0.1729 0.2510 0.065 Uiso 1 1 calc R U
C267 C 0.4093(4) -0.0345(3) 0.2588(3) 0.0320(11) Uani 1 1 d . .
C268 C 0.3552(4) -0.0125(4) 0.1965(4) 0.0389(13) Uani 1 1 d . .
H26G H 0.3687 -0.0599 0.1611 0.058 Uiso 1 1 calc R U
H26H H 0.3786 0.0470 0.1698 0.058 Uiso 1 1 calc R U
H26I H 0.2832 -0.0102 0.2179 0.058 Uiso 1 1 calc R U

loop_
_atom_site_aniso_label
_atom_site_aniso_U_11
_atom_site_aniso_U_22
_atom_site_aniso_U_33
_atom_site_aniso_U_23
_atom_site_aniso_U_13
_atom_site_aniso_U_12
Zr1 0.00904(14) 0.01153(14) 0.00912(14) -0.00075(11) -0.00203(11) 0.00014(10)
Zr2 0.00949(14) 0.01278(15) 0.00901(14) -0.00073(11) -0.00161(11) 0.00056(10)
Si1 0.0152(4) 0.0163(5) 0.0109(4) -0.0020(3) -0.0009(3) -0.0011(4)
Si2 0.0173(5) 0.0190(5) 0.0109(4) -0.0019(4) -0.0041(4) 0.0019(4)
N1 0.0109(13) 0.0190(15) 0.0133(13) -0.0033(11) -0.0014(10) -0.0021(11)
N2 0.0150(13) 0.0143(14) 0.0131(13) 0.0012(11) -0.0062(11) -0.0009(11)
N3 0.0151(14) 0.0141(14) 0.0143(14) -0.0030(11) -0.0042(11) 0.0025(11)
N21 0.0134(14) 0.0239(16) 0.0124(13) -0.0025(12) -0.0045(11) 0.0035(12)
N22 0.0149(14) 0.0155(14) 0.0147(14) -0.0031(11) 0.0009(11) -0.0026(11)
N23 0.0131(13) 0.0165(14) 0.0124(13) 0.0017(11) -0.0007(11) 0.0011(11)
C1 0.0188(17) 0.0212(18) 0.0178(17) -0.0058(14) -0.0062(14) -0.0008(14)
C2 0.0144(16) 0.035(2) 0.0128(16) -0.0047(15) -0.0042(13) 0.0021(15)
C3 0.0142(16) 0.032(2) 0.0138(16) -0.0029(15) -0.0049(13) 0.0049(15)
C4 0.0194(17) 0.0222(18) 0.0173(17) 0.0000(14) -0.0085(14) 0.0048(14)
C5 0.0131(15) 0.0203(17) 0.0116(15) 0.0004(12) -0.0038(12) 0.0022(13)
C6 0.0155(16) 0.0178(16) 0.0116(15) -0.0032(12) -0.0035(12) 0.0021(13)
C7 0.0201(19) 0.047(3) 0.027(2) -0.007(2) -0.0123(17) -0.0054(19)
C8 0.023(2) 0.043(3) 0.027(2) -0.0017(19) -0.0136(17) 0.0067(19)
C21 0.0171(17) 0.0220(19) 0.0185(17) 0.0010(14) 0.0012(14) -0.0039(14)
C22 0.0125(15) 0.030(2) 0.0126(15) -0.0010(14) -0.0008(12) -0.0029(14)
C23 0.0127(15) 0.032(2) 0.0123(16) -0.0031(14) 0.0012(12) 0.0002(14)
C24 0.0174(17) 0.0221(18) 0.0163(17) -0.0059(14) 0.0016(13) 0.0024(14)
C25 0.0140(15) 0.0204(17) 0.0113(15) -0.0041(13) -0.0006(12) -0.0003(13)
C26 0.0129(15) 0.0189(17) 0.0094(14) -0.0001(12) -0.0006(11) -0.0012(12)
C27 0.0169(18) 0.035(2) 0.025(2) -0.0068(18) 0.0013(15) -0.0062(16)
C28 0.0189(19) 0.040(3) 0.025(2) -0.0056(19) 0.0030(16) 0.0059(18)
C111 0.0159(15) 0.0126(15) 0.0145(15) 0.0013(12) -0.0063(12) -0.0034(12)
C112 0.0251(19) 0.0160(17) 0.0221(18) -0.0004(14) -0.0074(15) -0.0059(14)
C113 0.0106(14) 0.0208(17) 0.0141(15) 0.0003(13) -0.0040(12) -0.0008(12)
C114 0.0148(17) 0.033(2) 0.0196(18) 0.0051(16) -0.0018(14) -0.0051(15)
C115 0.0140(15) 0.0193(17) 0.0140(15) -0.0004(13) -0.0043(12) 0.0032(13)
C116 0.0188(18) 0.029(2) 0.027(2) -0.0051(17) -0.0059(15) 0.0113(16)
C117 0.0154(15) 0.0132(15) 0.0143(15) 0.0006(12) -0.0055(12) -0.0001(12)
C118 0.028(2) 0.0126(16) 0.0217(18) 0.0014(14) -0.0059(15) -0.0012(14)
C119 0.0132(15) 0.0147(15) 0.0102(14) -0.0002(12) -0.0037(11) -0.0007(12)
C121 0.029(2) 0.030(2) 0.0181(19) 0.0062(16) 0.0022(16) -0.0051(18)
C122 0.028(2) 0.026(2) 0.0219(19) -0.0126(16) -0.0050(16) 0.0041(16)
C131 0.0108(15) 0.038(2) 0.0182(18) -0.0066(16) 0.0001(13) -0.0039(15)
C132 0.024(2) 0.056(3) 0.031(2) -0.002(2) -0.0032(18) -0.023(2)
C133 0.0149(17) 0.056(3) 0.0183(19) -0.0088(19) -0.0042(15) 0.0004(18)
C134 0.0162(19) 0.055(3) 0.029(2) -0.015(2) -0.0033(16) 0.0081(19)
C141 0.0226(18) 0.0164(17) 0.0185(17) 0.0034(13) -0.0114(14) -0.0019(14)
C142 0.034(2) 0.0169(18) 0.033(2) -0.0007(16) -0.0202(19) 0.0031(16)
C143 0.0200(19) 0.066(4) 0.0186(19) -0.015(2) -0.0069(16) 0.005(2)
C144 0.058(3) 0.017(2) 0.049(3) -0.002(2) -0.035(3) 0.003(2)
C145 0.067(4) 0.020(2) 0.058(4) 0.011(2) -0.043(3) -0.017(2)
C146 0.047(3) 0.039(3) 0.034(3) 0.018(2) -0.025(2) -0.023(2)
C147 0.027(2) 0.028(2) 0.0198(18) 0.0095(16) -0.0127(16) -0.0093(17)
C148 0.025(2) 0.042(3) 0.022(2) 0.0054(19) -0.0038(16) -0.0092(19)
C161 0.0254(19) 0.0164(17) 0.0226(18) -0.0073(14) -0.0119(15) 0.0048(14)
C162 0.028(2) 0.030(2) 0.024(2) -0.0107(17) -0.0118(17) 0.0123(17)
C163 0.025(2) 0.040(3) 0.022(2) -0.0063(18) 0.0007(16) 0.0071(19)
C164 0.045(3) 0.040(3) 0.040(3) -0.016(2) -0.021(2) 0.031(2)
C165 0.055(3) 0.032(3) 0.049(3) -0.024(2) -0.031(3) 0.025(2)
C166 0.055(3) 0.017(2) 0.052(3) -0.007(2) -0.036(3) 0.005(2)
C167 0.034(2) 0.0183(19) 0.032(2) -0.0048(16) -0.0192(19) 0.0000(16)
C168 0.041(3) 0.027(2) 0.039(3) 0.004(2) -0.014(2) -0.016(2)
C211 0.0142(15) 0.0142(16) 0.0151(16) 0.0010(12) 0.0005(12) -0.0011(12)
C212 0.0252(19) 0.0154(17) 0.0223(19) 0.0019(14) -0.0020(15) 0.0003(14)
C213 0.0131(15) 0.0205(17) 0.0149(16) -0.0020(13) -0.0019(12) -0.0027(13)
C214 0.0201(18) 0.029(2) 0.0234(19) -0.0049(16) -0.0046(15) -0.0071(16)
C215 0.0081(14) 0.0223(18) 0.0153(16) 0.0018(13) -0.0019(12) 0.0006(12)
C216 0.0163(17) 0.037(2) 0.0196(18) 0.0041(16) -0.0048(14) 0.0043(16)
C217 0.0139(15) 0.0160(16) 0.0159(16) -0.0013(13) 0.0001(12) 0.0034(12)
C218 0.0236(19) 0.0175(18) 0.0233(19) -0.0012(15) -0.0017(15) 0.0042(14)
C219 0.0127(15) 0.0166(16) 0.0107(14) -0.0001(12) -0.0017(12) -0.0002(12)
C221 0.028(2) 0.031(2) 0.026(2) -0.0143(18) -0.0069(17) 0.0015(17)
C222 0.040(3) 0.036(3) 0.019(2) 0.0053(18) -0.0114(18) 0.001(2)
C231 0.0139(17) 0.045(3) 0.0167(17) -0.0075(17) -0.0074(14) 0.0079(16)
C232 0.019(2) 0.066(4) 0.033(3) -0.018(2) -0.0123(18) -0.001(2)
C233 0.030(2) 0.067(4) 0.031(2) -0.002(2) -0.011(2) 0.028(3)
C234 0.0147(18) 0.064(3) 0.021(2) -0.009(2) -0.0046(15) 0.0058(19)
C241 0.0216(19) 0.024(2) 0.027(2) -0.0132(17) 0.0085(16) -0.0075(16)
C242 0.028(2) 0.018(2) 0.053(3) -0.006(2) 0.019(2) -0.0031(17)
C243 0.017(2) 0.055(3) 0.037(3) -0.003(2) 0.0037(18) 0.015(2)
C244 0.045(3) 0.016(2) 0.111(7) -0.017(3) 0.040(4) -0.007(2)
C245 0.059(4) 0.050(4) 0.100(6) -0.059(4) 0.038(4) -0.039(3)
C246 0.050(4) 0.084(6) 0.059(4) -0.054(4) 0.020(3) -0.039(4)
C247 0.030(2) 0.050(3) 0.029(2) -0.023(2) 0.0092(19) -0.018(2)
C248 0.045(3) 0.087(5) 0.021(2) -0.008(3) -0.011(2) -0.024(3)
C261 0.0158(17) 0.0171(18) 0.0254(19) 0.0044(15) 0.0044(14) 0.0037(13)
C262 0.023(2) 0.041(3) 0.027(2) 0.017(2) 0.0056(17) 0.0135(19)
C263 0.031(3) 0.079(4) 0.019(2) 0.008(2) -0.0083(19) 0.013(3)
C264 0.042(3) 0.049(4) 0.052(4) 0.035(3) 0.016(3) 0.028(3)
C265 0.049(4) 0.030(3) 0.095(6) 0.033(4) 0.033(4) 0.022(3)
C266 0.037(3) 0.017(2) 0.087(5) 0.001(3) 0.030(3) 0.001(2)
C267 0.022(2) 0.018(2) 0.048(3) -0.0039(19) 0.0121(19) -0.0014(16)
C268 0.028(2) 0.038(3) 0.050(3) -0.022(2) 0.000(2) -0.008(2)

loop_
_atom_type_symbol
_atom_type_description
_atom_type_scat_dispersion_real
_atom_type_scat_dispersion_imag
_atom_type_scat_source
C C 0.0033 0.0016 'International Tables Vol C Tables 4.2.6.8 and 6.1.1.4'
H H 0.0000 0.0000 'International Tables Vol C Tables 4.2.6.8 and 6.1.1.4'
N N 0.0061 0.0033 'International Tables Vol C Tables 4.2.6.8 and 6.1.1.4'
Si Si 0.0817 0.0704 'International Tables Vol C Tables 4.2.6.8 and 6.1.1.4'
Zr Zr -2.9673 0.5597 'International Tables Vol C Tables 4.2.6.8 and 6.1.1.4'

loop_
_geom_angle_atom_site_label_1
_geom_angle_atom_site_label_2
_geom_angle_atom_site_label_3
_geom_angle
N3 Zr1 N2 85.43(12)
N3 Zr1 N1 121.56(12)
N2 Zr1 N1 118.22(13)
N3 Zr1 C119 136.91(12)
N2 Zr1 C119 127.45(12)
N1 Zr1 C119 71.05(12)
N3 Zr1 C117 102.70(12)
N2 Zr1 C117 143.19(12)
N1 Zr1 C117 88.26(12)
C119 Zr1 C117 34.21(12)
N3 Zr1 C111 138.16(12)
N2 Zr1 C111 95.17(12)
N1 Zr1 C111 94.94(12)
C119 Zr1 C111 33.94(12)
C117 Zr1 C111 55.02(12)
N3 Zr1 C115 87.55(12)
N2 Zr1 C115 114.49(12)
N1 Zr1 C115 120.45(12)
C119 Zr1 C115 55.55(12)
C117 Zr1 C115 32.39(12)
C111 Zr1 C115 54.16(12)
N3 Zr1 C113 105.95(12)
N2 Zr1 C113 89.27(12)
N1 Zr1 C113 125.22(12)
C119 Zr1 C113 55.33(12)
C117 Zr1 C113 53.93(12)
C111 Zr1 C113 32.44(12)
C115 Zr1 C113 32.32(12)
N3 Zr1 C6 33.36(12)
N2 Zr1 C6 61.55(12)
N1 Zr1 C6 110.29(12)
C119 Zr1 C6 169.71(12)
C117 Zr1 C6 135.87(12)
C111 Zr1 C6 151.43(12)
C115 Zr1 C6 117.90(12)
C113 Zr1 C6 124.48(12)
N3 Zr1 C5 61.93(12)
N2 Zr1 C5 32.98(12)
N1 Zr1 C5 109.09(12)
C119 Zr1 C5 159.01(12)
C117 Zr1 C5 160.97(12)
C111 Zr1 C5 128.14(12)
C115 Zr1 C5 130.29(12)
C113 Zr1 C5 116.79(12)
C6 Zr1 C5 31.09(12)
N3 Zr1 Si1 143.02(9)
N2 Zr1 Si1 127.81(9)
N1 Zr1 Si1 33.54(9)
C119 Zr1 Si1 37.80(9)
C117 Zr1 Si1 62.02(9)
C111 Zr1 Si1 63.17(9)
C115 Zr1 Si1 91.24(9)
C113 Zr1 Si1 91.79(8)
C6 Zr1 Si1 143.68(9)
C5 Zr1 Si1 137.00(8)
N22 Zr2 N23 85.59(13)
N22 Zr2 N21 121.58(13)
N23 Zr2 N21 117.86(13)
N22 Zr2 C219 136.03(12)
N23 Zr2 C219 128.13(12)
N21 Zr2 C219 71.34(12)
N22 Zr2 C211 101.92(12)
N23 Zr2 C211 143.36(12)
N21 Zr2 C211 88.87(13)
C219 Zr2 C211 34.11(12)
N22 Zr2 C217 137.83(13)
N23 Zr2 C217 95.69(12)
N21 Zr2 C217 95.00(12)
C219 Zr2 C217 34.03(12)
C211 Zr2 C217 54.95(12)
N22 Zr2 C215 105.54(13)
N23 Zr2 C215 89.63(12)
N21 Zr2 C215 125.49(12)
C219 Zr2 C215 55.40(12)
C211 Zr2 C215 53.74(12)
C217 Zr2 C215 32.57(12)
N22 Zr2 C213 87.19(12)
N23 Zr2 C213 114.50(12)
N21 Zr2 C213 120.89(12)
C219 Zr2 C213 55.35(12)
C211 Zr2 C213 32.26(12)
C217 Zr2 C213 53.94(13)
C215 Zr2 C213 31.97(12)
N22 Zr2 C25 33.18(12)
N23 Zr2 C25 61.36(12)
N21 Zr2 C25 110.77(12)
C219 Zr2 C25 168.81(12)
C211 Zr2 C25 134.98(12)
C217 Zr2 C25 151.17(12)
C215 Zr2 C25 123.74(12)
C213 Zr2 C25 117.12(12)
N22 Zr2 C26 61.78(12)
N23 Zr2 C26 32.94(12)
N21 Zr2 C26 109.21(12)
C219 Zr2 C26 159.92(12)
C211 Zr2 C26 160.04(12)
C217 Zr2 C26 128.62(12)
C215 Zr2 C26 116.70(12)
C213 Zr2 C26 129.72(12)
C25 Zr2 C26 30.91(12)
N22 Zr2 Si2 142.41(10)
N23 Zr2 Si2 128.31(9)
N21 Zr2 Si2 33.68(9)
C219 Zr2 Si2 37.92(9)
C211 Zr2 Si2 62.18(9)
C217 Zr2 Si2 63.27(9)
C215 Zr2 Si2 91.97(9)
C213 Zr2 Si2 91.23(9)
C25 Zr2 Si2 144.19(9)
C26 Zr2 Si2 137.74(8)
N1 Si1 C119 95.17(15)
N1 Si1 C122 116.27(19)
C119 Si1 C122 112.86(19)
N1 Si1 C121 117.9(2)
C119 Si1 C121 113.2(2)
C122 Si1 C121 102.0(2)
N1 Si1 Zr1 43.22(10)
C119 Si1 Zr1 52.41(11)
C122 Si1 Zr1 122.79(15)
C121 Si1 Zr1 135.21(16)
N21 Si2 C219 95.49(16)
N21 Si2 C221 116.1(2)
C219 Si2 C221 112.50(19)
N21 Si2 C222 117.7(2)
C219 Si2 C222 113.3(2)
C221 Si2 C222 102.3(2)
N21 Si2 Zr2 43.35(11)
C219 Si2 Zr2 52.53(11)
C221 Si2 Zr2 122.89(16)
C222 Si2 Zr2 134.82(17)
C131 N1 Si1 123.0(3)
C131 N1 Zr1 133.8(2)
Si1 N1 Zr1 103.24(15)
C5 N2 C141 118.5(3)
C5 N2 Zr1 93.0(2)
C141 N2 Zr1 145.5(3)
C6 N3 C161 118.4(3)
C6 N3 Zr1 93.0(2)
C161 N3 Zr1 148.0(3)
C231 N21 Si2 123.2(3)
C231 N21 Zr2 133.8(2)
Si2 N21 Zr2 102.97(15)
C25 N22 C241 118.6(3)
C25 N22 Zr2 93.5(2)
C241 N22 Zr2 146.9(3)
C26 N23 C261 118.2(3)
C26 N23 Zr2 93.4(2)
C261 N23 Zr2 146.1(3)
C6 C1 C2 116.8(3)
C3 C2 C1 121.9(4)
C3 C2 C7 125.0(4)
C1 C2 C7 113.1(4)
C2 C3 C4 122.3(4)
C2 C3 C8 125.0(4)
C4 C3 C8 112.7(4)
C3 C4 C5 116.9(4)
C6 C5 N2 120.6(3)
C6 C5 C4 121.0(3)
N2 C5 C4 118.1(3)
C6 C5 Zr1 74.1(2)
N2 C5 Zr1 54.07(17)
C4 C5 Zr1 145.2(3)
C5 C6 N3 121.0(3)
C5 C6 C1 120.9(3)
N3 C6 C1 117.8(3)
C5 C6 Zr1 74.8(2)
N3 C6 Zr1 53.67(17)
C1 C6 Zr1 144.3(3)
C22 C21 C26 116.7(3)
C23 C22 C21 122.2(4)
C23 C22 C27 125.2(4)
C21 C22 C27 112.6(4)
C22 C23 C24 122.2(4)
C22 C23 C28 125.8(4)
C24 C23 C28 112.0(4)
C23 C24 C25 116.2(3)
C26 C25 N22 121.0(3)
C26 C25 C24 121.3(3)
N22 C25 C24 117.2(3)
C26 C25 Zr2 74.6(2)
N22 C25 Zr2 53.33(17)
C24 C25 Zr2 144.2(3)
C25 C26 N23 120.7(3)
C25 C26 C21 121.0(3)
N23 C26 C21 118.1(3)
C25 C26 Zr2 74.5(2)
N23 C26 Zr2 53.68(17)
C21 C26 Zr2 145.9(3)
C113 C111 C119 108.9(3)
C113 C111 C112 122.9(3)
C119 C111 C112 128.0(3)
C113 C111 Zr1 76.6(2)
C119 C111 Zr1 70.30(19)
C112 C111 Zr1 122.7(3)
C111 C113 C115 108.2(3)
C111 C113 C114 126.1(4)
C115 C113 C114 125.4(4)
C111 C113 Zr1 70.9(2)
C115 C113 Zr1 73.8(2)
C114 C113 Zr1 125.5(3)
C117 C115 C113 107.6(3)
C117 C115 C116 127.1(4)
C113 C115 C116 125.1(4)
C117 C115 Zr1 70.5(2)
C113 C115 Zr1 73.9(2)
C116 C115 Zr1 125.3(3)
C115 C117 C119 109.4(3)
C115 C117 C118 124.5(3)
C119 C117 C118 126.1(3)
C115 C117 Zr1 77.1(2)
C119 C117 Zr1 70.72(19)
C118 C117 Zr1 120.4(3)
C111 C119 C117 105.8(3)
C111 C119 Si1 125.3(3)
C117 C119 Si1 121.0(3)
C111 C119 Zr1 75.8(2)
C117 C119 Zr1 75.1(2)
Si1 C119 Zr1 89.79(14)
N1 C131 C133 109.8(3)
N1 C131 C132 110.1(4)
C133 C131 C132 108.2(4)
N1 C131 C134 110.9(3)
C133 C131 C134 108.4(4)
C132 C131 C134 109.5(4)
C147 C141 C142 119.7(4)
C147 C141 N2 119.6(4)
C142 C141 N2 120.6(4)
C144 C142 C141 119.5(5)
C144 C142 C143 114.6(5)
C141 C142 C143 125.9(4)
C145 C144 C142 120.9(5)
C144 C145 C146 119.6(5)
C145 C146 C147 121.2(5)
C141 C147 C146 118.9(5)
C141 C147 C148 121.0(4)
C146 C147 C148 120.1(5)
C167 C161 C162 120.2(4)
C167 C161 N3 120.9(4)
C162 C161 N3 118.8(4)
C164 C162 C161 119.3(5)
C164 C162 C163 119.8(5)
C161 C162 C163 120.9(4)
C162 C164 C165 121.2(5)
C166 C165 C164 119.3(5)
C165 C166 C167 121.7(5)
C161 C167 C166 118.2(5)
C161 C167 C168 122.3(4)
C166 C167 C168 119.5(5)
C213 C211 C219 109.4(3)
C213 C211 C212 124.2(4)
C219 C211 C212 126.3(3)
C213 C211 Zr2 77.6(2)
C219 C211 Zr2 70.5(2)
C212 C211 Zr2 120.4(3)
C211 C213 C215 107.9(3)
C211 C213 C214 126.8(4)
C215 C213 C214 125.1(4)
C211 C213 Zr2 70.2(2)
C215 C213 Zr2 73.7(2)
C214 C213 Zr2 125.7(3)
C213 C215 C217 108.2(3)
C213 C215 C216 126.1(4)
C217 C215 C216 125.4(4)
C213 C215 Zr2 74.3(2)
C217 C215 Zr2 70.6(2)
C216 C215 Zr2 126.0(3)
C215 C217 C219 108.7(3)
C215 C217 C218 123.2(3)
C219 C217 C218 128.0(4)
C215 C217 Zr2 76.8(2)
C219 C217 Zr2 70.3(2)
C218 C217 Zr2 122.3(3)
C217 C219 C211 105.8(3)
C217 C219 Si2 124.9(3)
C211 C219 Si2 121.4(3)
C217 C219 Zr2 75.6(2)
C211 C219 Zr2 75.4(2)
Si2 C219 Zr2 89.55(14)
N21 C231 C234 109.5(3)
N21 C231 C232 111.3(4)
C234 C231 C232 108.6(4)
N21 C231 C233 110.0(4)
C234 C231 C233 108.3(4)
C232 C231 C233 109.0(4)
C242 C241 C247 120.9(5)
C242 C241 N22 120.4(5)
C247 C241 N22 118.7(5)
C241 C242 C244 116.5(7)
C241 C242 C243 126.5(5)
C244 C242 C243 117.0(6)
C245 C244 C242 123.3(7)
C246 C245 C244 118.6(5)
C245 C246 C247 123.4(8)
C246 C247 C241 117.4(7)
C246 C247 C248 121.7(6)
C241 C247 C248 120.9(5)
C262 C261 C267 120.6(4)
C262 C261 N23 118.6(4)
C267 C261 N23 120.8(4)
C264 C262 C261 119.2(6)
C264 C262 C263 120.5(6)
C261 C262 C263 120.3(4)
C265 C264 C262 120.2(6)
C266 C265 C264 120.4(5)
C265 C266 C267 121.6(7)
C266 C267 C261 118.0(6)
C266 C267 C268 119.9(6)
C261 C267 C268 122.1(4)

loop_
_geom_bond_atom_site_label_1
_geom_bond_atom_site_label_2
_geom_bond_distance
Zr1 N3 2.076(3)
Zr1 N2 2.094(3)
Zr1 N1 2.153(3)
Zr1 C119 2.426(3)
Zr1 C117 2.483(4)
Zr1 C111 2.497(4)
Zr1 C115 2.568(4)
Zr1 C113 2.570(4)
Zr1 C6 2.573(4)
Zr1 C5 2.582(4)
Zr1 Si1 3.0612(11)
Zr2 N22 2.077(3)
Zr2 N23 2.087(3)
Zr2 N21 2.150(3)
Zr2 C219 2.422(4)
Zr2 C211 2.487(4)
Zr2 C217 2.492(4)
Zr2 C215 2.573(3)
Zr2 C213 2.581(4)
Zr2 C25 2.585(4)
Zr2 C26 2.586(3)
Zr2 Si2 3.0515(11)
Si1 N1 1.738(3)
Si1 C119 1.876(4)
Si1 C122 1.878(4)
Si1 C121 1.879(4)
Si2 N21 1.737(3)
Si2 C219 1.875(4)
Si2 C221 1.879(5)
Si2 C222 1.882(5)
N1 C131 1.486(5)
N2 C5 1.407(5)
N2 C141 1.428(5)
N3 C6 1.417(5)
N3 C161 1.425(5)
N21 C231 1.487(5)
N22 C25 1.417(5)
N22 C241 1.419(5)
N23 C26 1.408(5)
N23 C261 1.430(5)
C1 C6 1.503(5)
C1 C2 1.511(6)
C2 C3 1.329(6)
C2 C7 1.512(6)
C3 C4 1.498(6)
C3 C8 1.503(6)
C4 C5 1.506(5)
C5 C6 1.382(5)
C21 C22 1.502(6)
C21 C26 1.504(5)
C22 C23 1.333(6)
C22 C27 1.508(6)
C23 C24 1.507(6)
C23 C28 1.508(6)
C24 C25 1.510(5)
C25 C26 1.378(5)
C111 C113 1.417(5)
C111 C119 1.438(5)
C111 C112 1.505(5)
C113 C115 1.430(5)
C113 C114 1.499(5)
C115 C117 1.411(5)
C115 C116 1.503(5)
C117 C119 1.445(5)
C117 C118 1.508(5)
C131 C133 1.531(6)
C131 C132 1.535(7)
C131 C134 1.536(7)
C141 C147 1.400(6)
C141 C142 1.410(6)
C142 C144 1.396(7)
C142 C143 1.500(7)
C144 C145 1.380(10)
C145 C146 1.381(10)
C146 C147 1.405(7)
C147 C148 1.505(7)
C161 C167 1.399(6)
C161 C162 1.414(6)
C162 C164 1.382(6)
C162 C163 1.498(7)
C164 C165 1.392(9)
C165 C166 1.371(9)
C166 C167 1.415(7)
C167 C168 1.508(8)
C211 C213 1.411(5)
C211 C219 1.441(5)
C211 C212 1.508(5)
C213 C215 1.420(5)
C213 C214 1.503(6)
C215 C217 1.422(5)
C215 C216 1.504(5)
C217 C219 1.439(5)
C217 C218 1.500(5)
C231 C234 1.528(6)
C231 C232 1.529(7)
C231 C233 1.530(7)
C241 C242 1.404(8)
C241 C247 1.417(8)
C242 C244 1.424(8)
C242 C243 1.491(9)
C244 C245 1.360(14)
C245 C246 1.345(14)
C246 C247 1.402(8)
C247 C248 1.492(10)
C261 C262 1.402(7)
C261 C267 1.412(7)
C262 C264 1.401(7)
C262 C263 1.496(9)
C264 C265 1.392(13)
C265 C266 1.363(12)
C266 C267 1.408(7)
C267 C268 1.500(9)

loop_
_geom_torsion_atom_site_label_1
_geom_torsion_atom_site_label_2
_geom_torsion_atom_site_label_3
_geom_torsion_atom_site_label_4
_geom_torsion
C119 Si1 N1 C131 -173.7(3)
C122 Si1 N1 C131 67.6(4)
C121 Si1 N1 C131 -54.0(4)
Zr1 Si1 N1 C131 178.5(4)
C119 Si1 N1 Zr1 7.77(17)
C122 Si1 N1 Zr1 -110.9(2)
C121 Si1 N1 Zr1 127.5(2)
C219 Si2 N21 C231 175.9(3)
C221 Si2 N21 C231 -65.7(4)
C222 Si2 N21 C231 55.9(4)
Zr2 Si2 N21 C231 -176.9(4)
C219 Si2 N21 Zr2 -7.19(18)
C221 Si2 N21 Zr2 111.2(2)
C222 Si2 N21 Zr2 -127.1(2)
C6 C1 C2 C3 -4.3(6)
C6 C1 C2 C7 176.6(4)
C1 C2 C3 C4 1.0(6)
C7 C2 C3 C4 -179.9(4)
C1 C2 C3 C8 -177.0(4)
C7 C2 C3 C8 2.1(7)
C2 C3 C4 C5 3.1(6)
C8 C3 C4 C5 -178.7(4)
C141 N2 C5 C6 -160.2(4)
Zr1 N2 C5 C6 34.6(4)
C141 N2 C5 C4 25.5(5)
Zr1 N2 C5 C4 -139.7(3)
C141 N2 C5 Zr1 165.2(4)
C3 C4 C5 C6 -4.0(5)
C3 C4 C5 N2 170.3(3)
C3 C4 C5 Zr1 103.7(5)
N2 C5 C6 N3 -0.1(5)
C4 C5 C6 N3 174.1(3)
Zr1 C5 C6 N3 28.5(3)
N2 C5 C6 C1 -173.5(3)
C4 C5 C6 C1 0.7(5)
Zr1 C5 C6 C1 -144.9(3)
N2 C5 C6 Zr1 -28.6(3)
C4 C5 C6 Zr1 145.6(3)
C161 N3 C6 C5 151.3(4)
Zr1 N3 C6 C5 -34.8(4)
C161 N3 C6 C1 -35.2(5)
Zr1 N3 C6 C1 138.7(3)
C161 N3 C6 Zr1 -173.9(4)
C2 C1 C6 C5 3.3(5)
C2 C1 C6 N3 -170.2(3)
C2 C1 C6 Zr1 -104.7(5)
C26 C21 C22 C23 -3.6(6)
C26 C21 C22 C27 177.5(4)
C21 C22 C23 C24 -1.8(6)
C27 C22 C23 C24 176.9(4)
C21 C22 C23 C28 179.2(4)
C27 C22 C23 C28 -2.0(7)
C22 C23 C24 C25 5.4(6)
C28 C23 C24 C25 -175.5(4)
C241 N22 C25 C26 -155.1(4)
Zr2 N22 C25 C26 33.4(4)
C241 N22 C25 C24 32.5(5)
Zr2 N22 C25 C24 -139.0(3)
C241 N22 C25 Zr2 171.5(4)
C23 C24 C25 C26 -3.4(5)
C23 C24 C25 N22 168.9(3)
C23 C24 C25 Zr2 104.7(5)
N22 C25 C26 N23 1.1(5)
C24 C25 C26 N23 173.2(3)
Zr2 C25 C26 N23 28.3(3)
N22 C25 C26 C21 -174.0(3)
C24 C25 C26 C21 -1.9(6)
Zr2 C25 C26 C21 -146.7(3)
N22 C25 C26 Zr2 -27.2(3)
C24 C25 C26 Zr2 144.8(4)
C261 N23 C26 C25 158.3(4)
Zr2 N23 C26 C25 -34.6(4)
C261 N23 C26 C21 -26.4(5)
Zr2 N23 C26 C21 140.6(3)
C261 N23 C26 Zr2 -167.0(4)
C22 C21 C26 C25 5.5(5)
C22 C21 C26 N23 -169.8(3)
C22 C21 C26 Zr2 -103.9(5)
C119 C111 C113 C115 1.4(4)
C112 C111 C113 C115 -174.7(3)
Zr1 C111 C113 C115 64.8(3)
C119 C111 C113 C114 176.0(3)
C112 C111 C113 C114 -0.1(6)
Zr1 C111 C113 C114 -120.6(4)
C119 C111 C113 Zr1 -63.4(2)
C112 C111 C113 Zr1 120.5(3)
C111 C113 C115 C117 -0.1(4)
C114 C113 C115 C117 -174.8(4)
Zr1 C113 C115 C117 62.9(3)
C111 C113 C115 C116 174.8(4)
C114 C113 C115 C116 0.2(6)
Zr1 C113 C115 C116 -122.2(4)
C111 C113 C115 Zr1 -63.0(2)
C114 C113 C115 Zr1 122.3(4)
C113 C115 C117 C119 -1.2(4)
C116 C115 C117 C119 -176.0(4)
Zr1 C115 C117 C119 63.9(2)
C113 C115 C117 C118 176.6(3)
C116 C115 C117 C118 1.8(6)
Zr1 C115 C117 C118 -118.2(4)
C113 C115 C117 Zr1 -65.1(3)
C116 C115 C117 Zr1 120.0(4)
C113 C111 C119 C117 -2.1(4)
C112 C111 C119 C117 173.8(4)
Zr1 C111 C119 C117 -69.6(2)
C113 C111 C119 Si1 146.9(3)
C112 C111 C119 Si1 -37.2(5)
Zr1 C111 C119 Si1 79.4(3)
C113 C111 C119 Zr1 67.5(3)
C112 C111 C119 Zr1 -116.6(4)
C115 C117 C119 C111 2.0(4)
C118 C117 C119 C111 -175.8(3)
Zr1 C117 C119 C111 70.1(2)
C115 C117 C119 Si1 -148.6(3)
C118 C117 C119 Si1 33.6(5)
Zr1 C117 C119 Si1 -80.5(2)
C115 C117 C119 Zr1 -68.1(3)
C118 C117 C119 Zr1 114.1(4)
N1 Si1 C119 C111 -79.0(3)
C122 Si1 C119 C111 42.4(4)
C121 Si1 C119 C111 157.6(3)
Zr1 Si1 C119 C111 -72.3(3)
N1 Si1 C119 C117 65.7(3)
C122 Si1 C119 C117 -173.0(3)
C121 Si1 C119 C117 -57.7(3)
Zr1 Si1 C119 C117 72.4(3)
N1 Si1 C119 Zr1 -6.71(15)
C122 Si1 C119 Zr1 114.66(18)
C121 Si1 C119 Zr1 -130.10(19)
Si1 N1 C131 C133 -169.2(3)
Zr1 N1 C131 C133 8.8(6)
Si1 N1 C131 C132 71.7(4)
Zr1 N1 C131 C132 -110.3(4)
Si1 N1 C131 C134 -49.5(5)
Zr1 N1 C131 C134 128.5(4)
C5 N2 C141 C147 80.3(5)
Zr1 N2 C141 C147 -126.4(4)
C5 N2 C141 C142 -99.8(4)
Zr1 N2 C141 C142 53.4(6)
C147 C141 C142 C144 2.6(6)
N2 C141 C142 C144 -177.2(4)
C147 C141 C142 C143 -174.3(4)
N2 C141 C142 C143 5.8(6)
C141 C142 C144 C145 -1.5(7)
C143 C142 C144 C145 175.8(5)
C142 C144 C145 C146 0.7(8)
C144 C145 C146 C147 -0.9(8)
C142 C141 C147 C146 -2.8(6)
N2 C141 C147 C146 177.0(4)
C142 C141 C147 C148 176.3(4)
N2 C141 C147 C148 -3.8(6)
C145 C146 C147 C141 2.0(7)
C145 C146 C147 C148 -177.2(5)
C6 N3 C161 C167 107.3(4)
Zr1 N3 C161 C167 -61.0(7)
C6 N3 C161 C162 -73.7(5)
Zr1 N3 C161 C162 117.9(5)
C167 C161 C162 C164 0.9(6)
N3 C161 C162 C164 -178.1(4)
C167 C161 C162 C163 -179.4(4)
N3 C161 C162 C163 1.6(6)
C161 C162 C164 C165 1.7(7)
C163 C162 C164 C165 -178.1(5)
C162 C164 C165 C166 -2.1(8)
C164 C165 C166 C167 0.1(8)
C162 C161 C167 C166 -2.8(6)
N3 C161 C167 C166 176.2(4)
C162 C161 C167 C168 175.0(4)
N3 C161 C167 C168 -6.0(6)
C165 C166 C167 C161 2.3(7)
C165 C166 C167 C168 -175.5(5)
C219 C211 C213 C215 0.7(4)
C212 C211 C213 C215 -177.0(3)
Zr2 C211 C213 C215 64.5(3)
C219 C211 C213 C214 175.9(4)
C212 C211 C213 C214 -1.8(6)
Zr2 C211 C213 C214 -120.3(4)
C219 C211 C213 Zr2 -63.9(2)
C212 C211 C213 Zr2 118.5(4)
C211 C213 C215 C217 0.7(4)
C214 C213 C215 C217 -174.6(4)
Zr2 C213 C215 C217 62.9(2)
C211 C213 C215 C216 174.3(4)
C214 C213 C215 C216 -1.0(6)
Zr2 C213 C215 C216 -123.5(4)
C211 C213 C215 Zr2 -62.2(3)
C214 C213 C215 Zr2 122.4(4)
C213 C215 C217 C219 -1.7(4)
C216 C215 C217 C219 -175.4(3)
Zr2 C215 C217 C219 63.6(2)
C213 C215 C217 C218 174.5(3)
C216 C215 C217 C218 0.8(6)
Zr2 C215 C217 C218 -120.2(4)
C213 C215 C217 Zr2 -65.4(3)
C216 C215 C217 Zr2 121.0(4)
C215 C217 C219 C211 2.1(4)
C218 C217 C219 C211 -173.9(4)
Zr2 C217 C219 C211 70.0(2)
C215 C217 C219 Si2 -147.0(3)
C218 C217 C219 Si2 37.0(5)
Zr2 C217 C219 Si2 -79.1(3)
C215 C217 C219 Zr2 -67.9(3)
C218 C217 C219 Zr2 116.2(4)
C213 C211 C219 C217 -1.7(4)
C212 C211 C219 C217 175.9(4)
Zr2 C211 C219 C217 -70.1(2)
C213 C211 C219 Si2 148.7(3)
C212 C211 C219 Si2 -33.7(5)
Zr2 C211 C219 Si2 80.3(2)
C213 C211 C219 Zr2 68.5(3)
C212 C211 C219 Zr2 -114.0(4)
N21 Si2 C219 C217 78.3(3)
C221 Si2 C219 C217 -43.0(4)
C222 Si2 C219 C217 -158.4(3)
Zr2 Si2 C219 C217 72.1(3)
N21 Si2 C219 C211 -66.3(3)
C221 Si2 C219 C211 172.4(3)
C222 Si2 C219 C211 57.0(4)
Zr2 Si2 C219 C211 -72.5(3)
N21 Si2 C219 Zr2 6.22(16)
C221 Si2 C219 Zr2 -115.03(19)
C222 Si2 C219 Zr2 129.6(2)
Si2 N21 C231 C234 170.4(3)
Zr2 N21 C231 C234 -5.4(6)
Si2 N21 C231 C232 50.4(5)
Zr2 N21 C231 C232 -125.5(4)
Si2 N21 C231 C233 -70.6(5)
Zr2 N21 C231 C233 113.5(4)
C25 N22 C241 C242 -106.3(5)
Zr2 N22 C241 C242 58.0(7)
C25 N22 C241 C247 75.1(5)
Zr2 N22 C241 C247 -120.5(5)
C247 C241 C242 C244 1.6(7)
N22 C241 C242 C244 -176.8(4)
C247 C241 C242 C243 -175.6(4)
N22 C241 C242 C243 5.9(7)
C241 C242 C244 C245 -0.6(8)
C243 C242 C244 C245 177.0(5)
C242 C244 C245 C246 -0.1(9)
C244 C245 C246 C247 -0.4(10)
C245 C246 C247 C241 1.4(9)
C245 C246 C247 C248 -179.3(6)
C242 C241 C247 C246 -2.0(7)
N22 C241 C247 C246 176.5(4)
C242 C241 C247 C248 178.6(5)
N22 C241 C247 C248 -2.9(7)
C26 N23 C261 C262 -79.7(5)
Zr2 N23 C261 C262 123.9(5)
C26 N23 C261 C267 100.8(4)
Zr2 N23 C261 C267 -55.6(6)
C267 C261 C262 C264 0.3(6)
N23 C261 C262 C264 -179.1(4)
C267 C261 C262 C263 -177.8(4)
N23 C261 C262 C263 2.7(6)
C261 C262 C264 C265 0.9(8)
C263 C262 C264 C265 179.0(5)
C262 C264 C265 C266 -1.1(9)
C264 C265 C266 C267 0.1(9)
C265 C266 C267 C261 1.1(7)
C265 C266 C267 C268 -176.7(5)
C262 C261 C267 C266 -1.3(6)
N23 C261 C267 C266 178.1(4)
C262 C261 C267 C268 176.5(4)
N23 C261 C267 C268 -4.0(6)
